data_7050014
loop_
_publ_author_name
'Tzeng, Biing-Chiau'
'Chen, Bo-So'
'Lee, Shih-Yang'
'Liu, Wei-Hsin'
'Lee, Gene-Hsiang'
'Peng, Shie-Ming'

_publ_section_title
;
 Anion-directed assembly of supramolecular zinc(ii) halides with
 N,N&#x2032;-bis-4-methyl-pyridyl oxalamide
;
_journal_issue 10
_journal_name_full 'New Journal of Chemistry'
_journal_page_first 1254
_journal_paper_doi 10.1039/b508293e
_journal_volume 29
_journal_year 2005
_chemical_formula_sum 'C32 H32 I4 N8 O6 Zn2'
_chemical_formula_weight 1263.00
_chemical_name_systematic
;
?
;
_space_group_IT_number 2
_symmetry_cell_setting triclinic
_symmetry_space_group_name_Hall '-P 1'
_symmetry_space_group_name_H-M 'P -1'
_atom_sites_solution_hydrogens geom
_atom_sites_solution_primary direct
_atom_sites_solution_secondary difmap
_audit_creation_method SHELXL-97
_cell_angle_alpha 105.9078(10)
_cell_angle_beta 96.5427(9)
_cell_angle_gamma 102.9071(8)
_cell_formula_units_Z 1
_cell_length_a 8.2323(1)
_cell_length_b 10.9481(1)
_cell_length_c 12.0332(2)
_cell_measurement_reflns_used all
_cell_measurement_temperature 150(1)
_cell_measurement_theta_max 27.50
_cell_measurement_theta_min 1.00
_cell_volume 998.74(2)
_computing_cell_refinement DENZO-SMN
_computing_data_collection 'NONIUS COLLECT'
_computing_data_reduction DENZO-SMN
_computing_molecular_graphics 'Bruker SHELXTL'
_computing_publication_material 'Bruker SHELXTL'
_computing_structure_refinement 'SHELXL-97 (Sheldrick, 1997)'
_computing_structure_solution 'SHELXS-97 (Sheldrick, 1990)'
_diffrn_ambient_temperature 150(1)
_diffrn_measured_fraction_theta_full 0.998
_diffrn_measured_fraction_theta_max 0.998
_diffrn_measurement_device_type 'NONIUS KappaCCD'
_diffrn_measurement_method '\w scans'
_diffrn_radiation_monochromator graphite
_diffrn_radiation_source 'fine-focus sealed tube'
_diffrn_radiation_type MoK\a
_diffrn_radiation_wavelength 0.71073
_diffrn_reflns_av_R_equivalents 0.0488
_diffrn_reflns_av_sigmaI/netI 0.0379
_diffrn_reflns_limit_h_max 10
_diffrn_reflns_limit_h_min -10
_diffrn_reflns_limit_k_max 13
_diffrn_reflns_limit_k_min -14
_diffrn_reflns_limit_l_max 15
_diffrn_reflns_limit_l_min -15
_diffrn_reflns_number 14409
_diffrn_reflns_theta_full 27.50
_diffrn_reflns_theta_max 27.50
_diffrn_reflns_theta_min 1.79
_exptl_absorpt_coefficient_mu 4.343
_exptl_absorpt_correction_T_max 0.344
_exptl_absorpt_correction_T_min 0.249
_exptl_absorpt_correction_type multi-scan
_exptl_crystal_colour colorless
_exptl_crystal_density_diffrn 2.100
_exptl_crystal_density_method 'not measured'
_exptl_crystal_description block
_exptl_crystal_F_000 600
_exptl_crystal_size_max 0.30
_exptl_crystal_size_mid 0.25
_exptl_crystal_size_min 0.22
_refine_diff_density_max 1.234
_refine_diff_density_min -1.547
_refine_diff_density_rms 0.135
_refine_ls_extinction_coef 0.0045(4)
_refine_ls_extinction_expression Fc^*^=kFc[1+0.001xFc^2^\l^3^/sin(2\q)]^-1/4^
_refine_ls_extinction_method SHELXL
_refine_ls_goodness_of_fit_ref 1.037
_refine_ls_hydrogen_treatment mixed
_refine_ls_matrix_type full
_refine_ls_number_parameters 236
_refine_ls_number_reflns 4568
_refine_ls_number_restraints 3
_refine_ls_restrained_S_all 1.050
_refine_ls_R_factor_all 0.0363
_refine_ls_R_factor_gt 0.0314
_refine_ls_shift/su_max 0.004
_refine_ls_shift/su_mean 0.000
_refine_ls_structure_factor_coef Fsqd
_refine_ls_weighting_details 'calc w=1/[\s^2^(Fo^2^)+(0.0379P)^2^+2.2556P] where P=(Fo^2^+2Fc^2^)/3'
_refine_ls_weighting_scheme calc
_refine_ls_wR_factor_gt 0.0801
_refine_ls_wR_factor_ref 0.0825
_reflns_number_gt 4082
_reflns_number_total 4568
_reflns_threshold_expression >2sigma(I)
_cod_data_source_file b508293e.txt
_cod_data_source_block ic11247
_cod_depositor_comments
;
The following automatic conversions were performed:
'_symmetry_cell_setting' value 'Triclinic' changed to 'triclinic'
according to '/home/saulius/struct/CIF-dictionaries/cif_core.dic'
dictionary named 'cif_core.dic' version 2.4.1 from 2010-06-29.

Automatic conversion script
Id: cif_fix_enum 1527 2010-12-29 10:47:43Z saulius 
;
_cod_original_cell_volume 998.73(2)
_cod_original_sg_symbol_H-M P-1
_cod_database_code 7050014

loop_
_symmetry_equiv_pos_as_xyz
'x, y, z'
'-x, -y, -z'

loop_
_atom_site_label
_atom_site_type_symbol
_atom_site_fract_x
_atom_site_fract_y
_atom_site_fract_z
_atom_site_U_iso_or_equiv
_atom_site_adp_type
_atom_site_occupancy
_atom_site_symmetry_multiplicity
_atom_site_calc_flag
_atom_site_refinement_flags
_atom_site_disorder_assembly
_atom_site_disorder_group
I1 I 0.96226(3) 1.22063(2) 0.72573(2) 0.02840(10) Uani 1 1 d . . .
I2 I 0.50123(3) 1.11012(2) 0.87215(2) 0.02672(10) Uani 1 1 d . . .
Zn1 Zn 0.72896(5) 1.04473(4) 0.75969(4) 0.02128(12) Uani 1 1 d . . .
O1 O 0.6560(4) 0.4642(3) 0.3109(3) 0.0382(7) Uani 1 1 d . . .
O2 O 0.6920(3) 0.4820(3) 0.0274(2) 0.0259(6) Uani 1 1 d . . .
N1 N 0.6153(4) 0.9045(3) 0.6004(3) 0.0255(7) Uani 1 1 d . . .
N2 N 0.5114(4) 0.5554(3) 0.1988(3) 0.0241(7) Uani 1 1 d . . .
H2A H 0.5036 0.5782 0.1341 0.029 Uiso 1 1 calc R . .
N3 N 0.8452(4) 0.4024(3) 0.1466(3) 0.0246(7) Uani 1 1 d . . .
H3A H 0.8585 0.3890 0.2155 0.029 Uiso 1 1 calc R . .
N4 N 1.1580(4) 0.0674(3) 0.1591(3) 0.0213(6) Uani 1 1 d . . .
C1 C 0.6857(5) 0.8960(4) 0.5049(4) 0.0279(8) Uani 1 1 d . . .
H1A H 0.7850 0.9622 0.5090 0.033 Uiso 1 1 calc R . .
C2 C 0.6209(5) 0.7951(4) 0.4003(3) 0.0277(8) Uani 1 1 d . . .
H2B H 0.6752 0.7932 0.3345 0.033 Uiso 1 1 calc R . .
C3 C 0.4775(5) 0.6975(4) 0.3915(4) 0.0259(8) Uani 1 1 d . . .
C4 C 0.4039(6) 0.7064(5) 0.4905(4) 0.0479(14) Uani 1 1 d . . .
H4A H 0.3040 0.6416 0.4881 0.057 Uiso 1 1 calc R . .
C5 C 0.4752(6) 0.8085(5) 0.5918(4) 0.0459(13) Uani 1 1 d . . .
H5A H 0.4238 0.8117 0.6589 0.055 Uiso 1 1 calc R . .
C6 C 0.3966(5) 0.5857(4) 0.2798(4) 0.0302(9) Uani 1 1 d . . .
H6A H 0.2802 0.5388 0.2636 0.036 Uiso 1 1 calc R . .
C7 C 0.6270(5) 0.4942(4) 0.2209(4) 0.0247(8) Uani 1 1 d . . .
C8 C 0.7262(5) 0.4594(3) 0.1203(3) 0.0214(7) Uani 1 1 d . . .
C9 C 0.9541(5) 0.3615(4) 0.0647(4) 0.0266(8) Uani 1 1 d . . .
H9A H 0.9788 0.3973 0.0031 0.032 Uiso 1 1 calc R . .
C10 C 1.2536(5) 0.1597(4) 0.1235(3) 0.0242(8) Uani 1 1 d . . .
H10A H 1.3689 0.1608 0.1217 0.029 Uiso 1 1 calc R . .
C11 C 1.1916(5) 0.2536(4) 0.0891(4) 0.0241(8) Uani 1 1 d . . .
H11A H 1.2631 0.3174 0.0637 0.029 Uiso 1 1 calc R . .
C12 C 1.0226(5) 0.2534(4) 0.0922(3) 0.0220(7) Uani 1 1 d . . .
C13 C 0.9210(5) 0.1518(4) 0.1223(4) 0.0257(8) Uani 1 1 d . . .
H13A H 0.8035 0.1447 0.1199 0.031 Uiso 1 1 calc R . .
C14 C 0.9920(5) 0.0617(4) 0.1555(4) 0.0251(8) Uani 1 1 d . . .
H14A H 0.9219 -0.0067 0.1766 0.030 Uiso 1 1 calc R . .
C15 C 0.0666(12) 0.3082(7) 0.4223(5) 0.102(3) Uani 0.67 1 d PD . .
C16 C 0.1444(13) 0.4428(9) 0.4849(8) 0.139(4) Uani 0.67 1 d PD . .
C17 C 0.0284(9) 0.4164(6) 0.3780(5) 0.0767(18) Uani 0.67 1 d PD . .
O3A O 0.0666(12) 0.3082(7) 0.4223(5) 0.102(3) Uani 0.33 1 d P . .
O3B O 0.1444(13) 0.4428(9) 0.4849(8) 0.139(4) Uani 0.33 1 d P . .
O3C O 0.0284(9) 0.4164(6) 0.3780(5) 0.0767(18) Uani 0.33 1 d P . .

loop_
_atom_site_aniso_label
_atom_site_aniso_U_11
_atom_site_aniso_U_22
_atom_site_aniso_U_33
_atom_site_aniso_U_23
_atom_site_aniso_U_13
_atom_site_aniso_U_12
I1 0.02703(15) 0.02486(15) 0.03326(17) 0.00887(11) 0.01056(11) 0.00450(10)
I2 0.02398(14) 0.03109(15) 0.02858(16) 0.00937(11) 0.01038(11) 0.01134(11)
Zn1 0.0206(2) 0.0220(2) 0.0211(2) 0.00516(17) 0.00486(17) 0.00677(17)
O1 0.0451(18) 0.053(2) 0.0283(17) 0.0222(15) 0.0119(14) 0.0229(16)
O2 0.0263(14) 0.0294(14) 0.0230(14) 0.0071(11) 0.0038(11) 0.0112(11)
N1 0.0240(16) 0.0302(17) 0.0182(16) 0.0024(13) 0.0039(13) 0.0052(13)
N2 0.0239(16) 0.0292(17) 0.0188(16) 0.0052(13) 0.0043(13) 0.0091(13)
N3 0.0309(17) 0.0259(16) 0.0219(16) 0.0099(13) 0.0056(14) 0.0142(14)
N4 0.0203(15) 0.0210(15) 0.0202(16) 0.0026(12) 0.0028(12) 0.0057(12)
C1 0.027(2) 0.030(2) 0.026(2) 0.0095(16) 0.0075(16) 0.0046(16)
C2 0.030(2) 0.032(2) 0.021(2) 0.0055(16) 0.0089(16) 0.0078(17)
C3 0.0194(17) 0.033(2) 0.023(2) 0.0044(16) 0.0026(15) 0.0080(16)
C4 0.039(3) 0.056(3) 0.024(2) -0.003(2) 0.010(2) -0.019(2)
C5 0.039(3) 0.056(3) 0.028(2) 0.001(2) 0.018(2) -0.009(2)
C6 0.0191(18) 0.036(2) 0.026(2) -0.0031(17) 0.0060(16) 0.0027(16)
C7 0.0267(19) 0.0215(18) 0.024(2) 0.0055(15) 0.0041(16) 0.0048(15)
C8 0.0212(17) 0.0181(17) 0.0230(19) 0.0043(14) 0.0011(15) 0.0053(14)
C9 0.031(2) 0.0269(19) 0.031(2) 0.0145(16) 0.0118(17) 0.0144(16)
C10 0.0182(17) 0.0276(19) 0.027(2) 0.0069(16) 0.0057(15) 0.0070(15)
C11 0.0226(18) 0.0233(18) 0.026(2) 0.0071(15) 0.0068(15) 0.0047(15)
C12 0.0242(18) 0.0198(17) 0.0201(18) 0.0034(14) 0.0020(15) 0.0064(14)
C13 0.0211(18) 0.0268(19) 0.030(2) 0.0083(16) 0.0036(16) 0.0082(15)
C14 0.0218(18) 0.0234(18) 0.030(2) 0.0082(16) 0.0048(16) 0.0062(15)
C15 0.183(8) 0.098(5) 0.044(3) 0.017(3) 0.007(4) 0.091(6)
C16 0.180(11) 0.130(8) 0.142(9) 0.053(7) 0.067(8) 0.076(8)
C17 0.096(5) 0.086(4) 0.050(3) 0.018(3) -0.004(3) 0.042(4)
O3A 0.183(8) 0.098(5) 0.044(3) 0.017(3) 0.007(4) 0.091(6)
O3B 0.180(11) 0.130(8) 0.142(9) 0.053(7) 0.067(8) 0.076(8)
O3C 0.096(5) 0.086(4) 0.050(3) 0.018(3) -0.004(3) 0.042(4)

loop_
_atom_type_symbol
_atom_type_description
_atom_type_scat_dispersion_real
_atom_type_scat_dispersion_imag
_atom_type_scat_source
C C 0.0033 0.0016 'International Tables Vol C Tables 4.2.6.8 and 6.1.1.4'
H H 0.0000 0.0000 'International Tables Vol C Tables 4.2.6.8 and 6.1.1.4'
N N 0.0061 0.0033 'International Tables Vol C Tables 4.2.6.8 and 6.1.1.4'
O O 0.0106 0.0060 'International Tables Vol C Tables 4.2.6.8 and 6.1.1.4'
Zn Zn 0.2839 1.4301 'International Tables Vol C Tables 4.2.6.8 and 6.1.1.4'
I I -0.4742 1.8119 'International Tables Vol C Tables 4.2.6.8 and 6.1.1.4'

loop_
_geom_angle_atom_site_label_1
_geom_angle_atom_site_label_2
_geom_angle_atom_site_label_3
_geom_angle
_geom_angle_site_symmetry_1
_geom_angle_site_symmetry_3
_geom_angle_publ_flag
N1 Zn1 N4 99.77(13) . 2_766 ?
N1 Zn1 I2 109.47(9) . . ?
N4 Zn1 I2 108.04(9) 2_766 . ?
N1 Zn1 I1 108.78(10) . . ?
N4 Zn1 I1 108.44(9) 2_766 . ?
I2 Zn1 I1 120.370(18) . . ?
C1 N1 C5 117.0(4) . . ?
C1 N1 Zn1 121.9(3) . . ?
C5 N1 Zn1 120.7(3) . . ?
C7 N2 C6 121.1(3) . . ?
C8 N3 C9 121.8(3) . . ?
C10 N4 C14 118.5(3) . . ?
C10 N4 Zn1 119.9(2) . 2_766 ?
C14 N4 Zn1 121.0(3) . 2_766 ?
N1 C1 C2 123.0(4) . . ?
C3 C2 C1 119.9(4) . . ?
C2 C3 C4 117.2(4) . . ?
C2 C3 C6 123.2(4) . . ?
C4 C3 C6 119.6(4) . . ?
C5 C4 C3 120.0(4) . . ?
N1 C5 C4 122.9(4) . . ?
N2 C6 C3 114.6(3) . . ?
O1 C7 N2 125.3(4) . . ?
O1 C7 C8 120.9(3) . . ?
N2 C7 C8 113.8(3) . . ?
O2 C8 N3 125.9(4) . . ?
O2 C8 C7 121.6(3) . . ?
N3 C8 C7 112.5(3) . . ?
N3 C9 C12 110.0(3) . . ?
N4 C10 C11 122.7(3) . . ?
C10 C11 C12 119.1(4) . . ?
C13 C12 C11 117.8(3) . . ?
C13 C12 C9 121.7(3) . . ?
C11 C12 C9 120.5(3) . . ?
C14 C13 C12 119.6(3) . . ?
N4 C14 C13 122.1(4) . . ?
C16 C15 C17 58.5(4) . . ?
C15 C16 C17 63.8(4) . . ?
C16 C17 C15 57.7(4) . . ?

loop_
_geom_bond_atom_site_label_1
_geom_bond_atom_site_label_2
_geom_bond_distance
_geom_bond_site_symmetry_2
_geom_bond_publ_flag
I1 Zn1 2.5539(5) . ?
I2 Zn1 2.5506(5) . ?
Zn1 N1 2.060(3) . ?
Zn1 N4 2.071(3) 2_766 ?
O1 C7 1.229(5) . ?
O2 C8 1.225(5) . ?
N1 C1 1.336(5) . ?
N1 C5 1.348(6) . ?
N2 C7 1.324(5) . ?
N2 C6 1.458(5) . ?
N3 C8 1.326(5) . ?
N3 C9 1.454(5) . ?
N4 C10 1.336(5) . ?
N4 C14 1.349(5) . ?
N4 Zn1 2.071(3) 2_766 ?
C1 C2 1.382(6) . ?
C2 C3 1.375(6) . ?
C3 C4 1.387(6) . ?
C3 C6 1.509(5) . ?
C4 C5 1.370(7) . ?
C7 C8 1.545(5) . ?
C9 C12 1.517(5) . ?
C10 C11 1.381(5) . ?
C11 C12 1.395(5) . ?
C12 C13 1.394(5) . ?
C13 C14 1.377(5) . ?
C15 C16 1.417(8) . ?
C15 C17 1.504(7) . ?
C16 C17 1.429(8) . ?
